data_7707247
loop_
_publ_author_name
'Khan, Firoz Shah Tuglak'
'Waldbusser, Amy L.'
'Carrasco, Maria C.'
'Pourhadi, Hadi'
'Hematian, Shabnam'

_publ_section_title
;
 Synthetic, spectroscopic, structural, and electrochemical investigations
 of ferricenium derivatives with weakly coordinating anions: ion pairing,
 substituent, and solvent effects.
;
_journal_issue 21
_journal_name_full 'Dalton transactions (Cambridge, England : 2003)'
_journal_page_first 7433
_journal_page_last 7455
_journal_paper_doi 10.1039/d1dt01192h
_journal_volume 50
_journal_year 2021
_chemical_formula_moiety 'C24 B F20, C17 H14 Fe O'
_chemical_formula_sum 'C41 H14 B F20 Fe O'
_chemical_formula_weight 969.18
_space_group_crystal_system triclinic
_space_group_IT_number 2
_space_group_name_Hall '-P 1'
_space_group_name_H-M_alt 'P -1'
_atom_sites_solution_hydrogens geom
_atom_sites_solution_primary direct
_atom_sites_solution_secondary difmap
_audit_creation_method SHELXL-2018/3
_audit_update_record
;
2020-11-22 deposited with the CCDC.	2021-04-27 downloaded from the CCDC.
;
_cell_angle_alpha 108.024(4)
_cell_angle_beta 94.966(3)
_cell_angle_gamma 115.789(4)
_cell_formula_units_Z 2
_cell_length_a 11.5342(4)
_cell_length_b 12.1297(6)
_cell_length_c 15.3574(7)
_cell_measurement_reflns_used 11437
_cell_measurement_temperature 100(2)
_cell_measurement_theta_max 27.6710
_cell_measurement_theta_min 2.0710
_cell_volume 1777.23(17)
_computing_cell_refinement 'CrysAlisPro 1.171.40.53 (Rigaku OD, 2019)'
_computing_data_collection 'CrysAlisPro 1.171.38.43f (Rigaku OD, 2015)'
_computing_data_reduction 'CrysAlisPro 1.171.40.53 (Rigaku OD, 2019)'
_computing_molecular_graphics 'SHELXTL v6.10 (Sheldrick, 2008)'
_computing_publication_material 'SHELXTL v6.10 (Sheldrick, 2008)'
_computing_structure_refinement 'SHELXL-2018/3 (Sheldrick, 2018)'
_computing_structure_solution 'SHELXT-2018/2 (Sheldrick, 2018)'
_diffrn_ambient_temperature 100(2)
_diffrn_detector_area_resol_mean 10.3321
_diffrn_measured_fraction_theta_full 0.999
_diffrn_measured_fraction_theta_max 0.999
_diffrn_measurement_device_type 'Xcalibur, Atlas, Gemini'
_diffrn_measurement_method '\w scans'
_diffrn_radiation_monochromator graphite
_diffrn_radiation_type MoK\a
_diffrn_radiation_wavelength 0.71073
_diffrn_reflns_av_R_equivalents 0.0346
_diffrn_reflns_av_unetI/netI 0.0301
_diffrn_reflns_Laue_measured_fraction_full 0.999
_diffrn_reflns_Laue_measured_fraction_max 0.999
_diffrn_reflns_limit_h_max 13
_diffrn_reflns_limit_h_min -13
_diffrn_reflns_limit_k_max 14
_diffrn_reflns_limit_k_min -14
_diffrn_reflns_limit_l_max 18
_diffrn_reflns_limit_l_min -18
_diffrn_reflns_number 28581
_diffrn_reflns_point_group_measured_fraction_full 0.999
_diffrn_reflns_point_group_measured_fraction_max 0.999
_diffrn_reflns_theta_full 25.242
_diffrn_reflns_theta_max 25.498
_diffrn_reflns_theta_min 2.355
_diffrn_source 'fine-focus sealed X-ray tube'
_exptl_absorpt_coefficient_mu 0.567
_exptl_absorpt_correction_T_max 0.951
_exptl_absorpt_correction_T_min 0.910
_exptl_absorpt_correction_type gaussian
_exptl_absorpt_process_details
;
CrysAlisPro 1.171.40.53 (Rigaku Oxford Diffraction, 2019)
Numerical absorption correction based on gaussian integration over
			a multifaceted crystal model
Empirical absorption correction using spherical harmonics,
 implemented in SCALE3 ABSPACK scaling algorithm.
;
_exptl_crystal_colour green
_exptl_crystal_density_diffrn 1.811
_exptl_crystal_description block
_exptl_crystal_F_000 958
_exptl_crystal_size_max 0.276
_exptl_crystal_size_mid 0.218
_exptl_crystal_size_min 0.116
_refine_diff_density_max 0.336
_refine_diff_density_min -0.369
_refine_diff_density_rms 0.054
_refine_ls_extinction_method none
_refine_ls_goodness_of_fit_ref 1.030
_refine_ls_hydrogen_treatment constr
_refine_ls_matrix_type full
_refine_ls_number_parameters 577
_refine_ls_number_reflns 6611
_refine_ls_number_restraints 0
_refine_ls_restrained_S_all 1.030
_refine_ls_R_factor_all 0.0382
_refine_ls_R_factor_gt 0.0288
_refine_ls_shift/su_max 0.001
_refine_ls_shift/su_mean 0.000
_refine_ls_structure_factor_coef Fsqd
_refine_ls_weighting_details 'w=1/[\s^2^(Fo^2^)+(0.0231P)^2^+1.1348P] where P=(Fo^2^+2Fc^2^)/3'
_refine_ls_weighting_scheme calc
_refine_ls_wR_factor_gt 0.0617
_refine_ls_wR_factor_ref 0.0656
_reflns_Friedel_coverage 0.000
_reflns_number_gt 5631
_reflns_number_total 6611
_reflns_threshold_expression 'I > 2\s(I)'
_cod_data_source_file d1dt01192h2.cif
_cod_data_source_block BzFcBArF20
_cod_depositor_comments 'Adding full bibliography for 7707245--7707255.cif.'
_cod_original_cell_volume 1777.22(15)
_cod_database_code 7707247
_shelx_shelxl_version_number 2018/3
_shelx_space_group_comment
;
The symmetry employed for this shelxl refinement is uniquely defined
by the following loop, which should always be used as a source of
symmetry information in preference to the above space-group names.
They are only intended as comments.
;
_shelx_estimated_absorpt_t_min 0.859
_shelx_estimated_absorpt_t_max 0.937
_oxdiff_exptl_absorpt_empirical_full_min 0.962
_oxdiff_exptl_absorpt_empirical_full_max 1.034
_oxdiff_exptl_absorpt_empirical_details
;
Empirical correction (ABSPACK) includes:
- Absorption correction using spherical harmonics
- Frame scaling
;

loop_
_space_group_symop_operation_xyz
'x, y, z'
'-x, -y, -z'

loop_
_atom_site_label
_atom_site_type_symbol
_atom_site_fract_x
_atom_site_fract_y
_atom_site_fract_z
_atom_site_U_iso_or_equiv
_atom_site_adp_type
_atom_site_occupancy
_atom_site_site_symmetry_order
_atom_site_calc_flag
_atom_site_refinement_flags_posn
_atom_site_refinement_flags_adp
_atom_site_refinement_flags_occupancy
_atom_site_disorder_assembly
_atom_site_disorder_group
Fe1 Fe 0.35816(3) 0.80360(3) 0.24227(2) 0.01711(7) Uani 1 1 d . . . . .
O1 O 0.61360(13) 1.02450(13) 0.43631(9) 0.0262(3) Uani 1 1 d . . . . .
F1 F 0.40195(10) 0.65890(10) 0.62442(7) 0.0255(3) Uani 1 1 d . . . . .
F2 F 0.27734(11) 0.57178(11) 0.44630(7) 0.0301(3) Uani 1 1 d . . . . .
F3 F 0.01995(11) 0.37376(11) 0.37472(7) 0.0273(3) Uani 1 1 d . . . . .
F4 F -0.10967(10) 0.26039(10) 0.49009(7) 0.0254(2) Uani 1 1 d . . . . .
F5 F 0.01673(10) 0.33699(10) 0.66907(7) 0.0193(2) Uani 1 1 d . . . . .
F6 F 0.27595(11) 0.78152(10) 0.76187(8) 0.0290(3) Uani 1 1 d . . . . .
F7 F 0.12256(13) 0.88298(12) 0.82761(9) 0.0425(3) Uani 1 1 d . . . . .
F8 F -0.04887(14) 0.77308(14) 0.92731(8) 0.0467(4) Uani 1 1 d . . . . .
F9 F -0.07170(12) 0.55154(14) 0.94787(8) 0.0377(3) Uani 1 1 d . . . . .
F10 F 0.06996(11) 0.44182(11) 0.87643(7) 0.0249(2) Uani 1 1 d . . . . .
F11 F 0.35834(11) 0.58603(10) 0.96687(7) 0.0228(2) Uani 1 1 d . . . . .
F12 F 0.36341(11) 0.41207(11) 1.03554(7) 0.0267(3) Uani 1 1 d . . . . .
F13 F 0.29065(12) 0.15989(11) 0.91606(8) 0.0317(3) Uani 1 1 d . . . . .
F14 F 0.21083(12) 0.08747(10) 0.72514(7) 0.0281(3) Uani 1 1 d . . . . .
F15 F 0.20488(10) 0.25773(10) 0.65489(7) 0.0196(2) Uani 1 1 d . . . . .
F16 F 0.43801(11) 0.83239(10) 0.93261(7) 0.0242(2) Uani 1 1 d . . . . .
F17 F 0.69581(11) 0.99361(10) 0.97362(8) 0.0300(3) Uani 1 1 d . . . . .
F18 F 0.85378(11) 0.92122(11) 0.87580(9) 0.0350(3) Uani 1 1 d . . . . .
F19 F 0.74440(11) 0.66914(11) 0.73969(8) 0.0287(3) Uani 1 1 d . . . . .
F20 F 0.48266(10) 0.50604(10) 0.69326(7) 0.0221(2) Uani 1 1 d . . . . .
C1 C 0.46002(18) 0.79552(18) 0.35812(12) 0.0189(4) Uani 1 1 d . . . . .
C2 C 0.32758(18) 0.76547(18) 0.36310(12) 0.0191(4) Uani 1 1 d . . . . .
H2 H 0.302565 0.813477 0.412162 0.023 Uiso 1 1 calc R U . . .
C3 C 0.23975(18) 0.65061(18) 0.28129(13) 0.0209(4) Uani 1 1 d . . . . .
H3 H 0.145168 0.607991 0.266195 0.025 Uiso 1 1 calc R U . . .
C4 C 0.31678(19) 0.61026(18) 0.22600(13) 0.0224(4) Uani 1 1 d . . . . .
H4 H 0.283149 0.536529 0.167254 0.027 Uiso 1 1 calc R U . . .
C5 C 0.45261(18) 0.69912(18) 0.27367(13) 0.0214(4) Uani 1 1 d . . . . .
H5 H 0.526319 0.695012 0.252768 0.026 Uiso 1 1 calc R U . . .
C6 C 0.4516(2) 0.9955(2) 0.24248(15) 0.0367(6) Uani 1 1 d . . . . .
H6 H 0.529742 1.068958 0.288076 0.044 Uiso 1 1 calc R U . . .
C7 C 0.3212(3) 0.9580(2) 0.24911(15) 0.0354(5) Uani 1 1 d . . . . .
H7 H 0.294986 1.001617 0.299852 0.042 Uiso 1 1 calc R U . . .
C8 C 0.2349(2) 0.8444(2) 0.16753(16) 0.0338(5) Uani 1 1 d . . . . .
H8 H 0.140346 0.797576 0.153385 0.041 Uiso 1 1 calc R U . . .
C9 C 0.3140(2) 0.8127(2) 0.11084(14) 0.0316(5) Uani 1 1 d . . . . .
H9 H 0.282367 0.740350 0.051498 0.038 Uiso 1 1 calc R U . . .
C10 C 0.4478(2) 0.9065(2) 0.15722(15) 0.0344(5) Uani 1 1 d . . . . .
H10 H 0.522765 0.909233 0.134700 0.041 Uiso 1 1 calc R U . . .
C11 C 0.58575(18) 0.91248(18) 0.42858(12) 0.0192(4) Uani 1 1 d . . . . .
C12 C 0.67054(17) 0.88450(18) 0.48702(12) 0.0181(4) Uani 1 1 d . . . . .
C13 C 0.61890(19) 0.76640(18) 0.50125(12) 0.0206(4) Uani 1 1 d . . . . .
H13 H 0.528864 0.699750 0.470728 0.025 Uiso 1 1 calc R U . . .
C14 C 0.6989(2) 0.74576(19) 0.56010(13) 0.0249(4) Uani 1 1 d . . . . .
H14 H 0.662857 0.666128 0.571389 0.030 Uiso 1 1 calc R U . . .
C15 C 0.8312(2) 0.8412(2) 0.60233(13) 0.0279(5) Uani 1 1 d . . . . .
H15 H 0.885895 0.826813 0.642439 0.033 Uiso 1 1 calc R U . . .
C16 C 0.88415(19) 0.9577(2) 0.58625(14) 0.0266(4) Uani 1 1 d . . . . .
H16 H 0.975577 1.021897 0.614037 0.032 Uiso 1 1 calc R U . . .
C17 C 0.80414(19) 0.98082(19) 0.52978(13) 0.0228(4) Uani 1 1 d . . . . .
H17 H 0.839873 1.061705 0.520165 0.027 Uiso 1 1 calc R U . . .
C18 C 0.21877(17) 0.49950(17) 0.65766(12) 0.0155(4) Uani 1 1 d . . . . .
C19 C 0.27620(17) 0.55556(17) 0.59602(12) 0.0183(4) Uani 1 1 d . . . . .
C20 C 0.21265(18) 0.51427(18) 0.50222(12) 0.0192(4) Uani 1 1 d . . . . .
C21 C 0.08284(18) 0.41416(18) 0.46552(12) 0.0184(4) Uani 1 1 d . . . . .
C22 C 0.01896(17) 0.35666(17) 0.52388(12) 0.0174(4) Uani 1 1 d . . . . .
C23 C 0.08666(17) 0.39893(17) 0.61617(12) 0.0156(4) Uani 1 1 d . . . . .
C24 C 0.18913(18) 0.61126(17) 0.82039(12) 0.0179(4) Uani 1 1 d . . . . .
C25 C 0.19144(19) 0.72158(18) 0.80903(13) 0.0223(4) Uani 1 1 d . . . . .
C26 C 0.1138(2) 0.77673(19) 0.84261(14) 0.0291(5) Uani 1 1 d . . . . .
C27 C 0.0266(2) 0.7213(2) 0.89166(13) 0.0299(5) Uani 1 1 d . . . . .
C28 C 0.01703(19) 0.6103(2) 0.90307(12) 0.0252(4) Uani 1 1 d . . . . .
C29 C 0.09506(18) 0.55671(18) 0.86639(12) 0.0197(4) Uani 1 1 d . . . . .
C30 C 0.27816(17) 0.43238(17) 0.80695(12) 0.0159(4) Uani 1 1 d . . . . .
C31 C 0.31950(17) 0.46198(17) 0.90324(12) 0.0171(4) Uani 1 1 d . . . . .
C32 C 0.32295(18) 0.37436(18) 0.94097(12) 0.0189(4) Uani 1 1 d . . . . .
C33 C 0.28466(18) 0.24658(18) 0.88135(13) 0.0208(4) Uani 1 1 d . . . . .
C34 C 0.24352(18) 0.21039(17) 0.78534(13) 0.0196(4) Uani 1 1 d . . . . .
C35 C 0.24177(17) 0.30242(17) 0.75059(12) 0.0158(4) Uani 1 1 d . . . . .
C36 C 0.44358(18) 0.66093(17) 0.80700(12) 0.0175(4) Uani 1 1 d . . . . .
C37 C 0.50696(18) 0.78613(18) 0.87935(12) 0.0193(4) Uani 1 1 d . . . . .
C38 C 0.64268(19) 0.87293(18) 0.90310(13) 0.0223(4) Uani 1 1 d . . . . .
C39 C 0.72325(18) 0.83588(19) 0.85533(14) 0.0239(4) Uani 1 1 d . . . . .
C40 C 0.66725(18) 0.71013(19) 0.78597(13) 0.0213(4) Uani 1 1 d . . . . .
C41 C 0.53160(18) 0.62741(17) 0.76407(12) 0.0189(4) Uani 1 1 d . . . . .
B1 B 0.2829(2) 0.5505(2) 0.77278(13) 0.0165(4) Uani 1 1 d . . . . .

loop_
_atom_site_aniso_label
_atom_site_aniso_U_11
_atom_site_aniso_U_22
_atom_site_aniso_U_33
_atom_site_aniso_U_23
_atom_site_aniso_U_13
_atom_site_aniso_U_12
Fe1 0.01806(14) 0.01867(14) 0.01630(13) 0.00714(11) 0.00508(10) 0.01000(11)
O1 0.0251(7) 0.0195(7) 0.0291(7) 0.0094(6) 0.0006(6) 0.0081(6)
F1 0.0181(6) 0.0250(6) 0.0232(5) 0.0145(5) 0.0001(4) -0.0005(5)
F2 0.0275(6) 0.0373(7) 0.0228(6) 0.0212(5) 0.0061(5) 0.0072(5)
F3 0.0287(6) 0.0311(6) 0.0150(5) 0.0091(5) -0.0030(5) 0.0102(5)
F4 0.0166(5) 0.0242(6) 0.0250(6) 0.0099(5) -0.0017(4) 0.0024(5)
F5 0.0163(5) 0.0221(6) 0.0195(5) 0.0115(4) 0.0072(4) 0.0067(4)
F6 0.0301(6) 0.0206(6) 0.0343(6) 0.0146(5) 0.0015(5) 0.0091(5)
F7 0.0513(8) 0.0251(7) 0.0486(8) 0.0061(6) -0.0065(6) 0.0257(6)
F8 0.0561(9) 0.0666(9) 0.0321(7) 0.0040(6) 0.0054(6) 0.0532(8)
F9 0.0356(7) 0.0729(9) 0.0239(6) 0.0229(6) 0.0157(5) 0.0383(7)
F10 0.0280(6) 0.0329(6) 0.0254(6) 0.0192(5) 0.0135(5) 0.0179(5)
F11 0.0315(6) 0.0180(6) 0.0146(5) 0.0028(4) 0.0008(4) 0.0118(5)
F12 0.0339(6) 0.0297(6) 0.0160(5) 0.0106(5) 0.0013(5) 0.0150(5)
F13 0.0456(7) 0.0258(6) 0.0294(6) 0.0173(5) 0.0038(5) 0.0187(6)
F14 0.0399(7) 0.0174(6) 0.0259(6) 0.0060(5) 0.0035(5) 0.0156(5)
F15 0.0257(6) 0.0192(5) 0.0140(5) 0.0052(4) 0.0048(4) 0.0120(5)
F16 0.0273(6) 0.0198(6) 0.0185(5) 0.0024(4) 0.0016(5) 0.0098(5)
F17 0.0303(6) 0.0154(6) 0.0286(6) 0.0040(5) -0.0097(5) 0.0041(5)
F18 0.0158(6) 0.0282(6) 0.0520(8) 0.0194(6) -0.0028(5) 0.0028(5)
F19 0.0211(6) 0.0370(7) 0.0341(6) 0.0188(5) 0.0089(5) 0.0155(5)
F20 0.0220(6) 0.0217(6) 0.0203(5) 0.0057(4) 0.0042(4) 0.0105(5)
C1 0.0194(9) 0.0193(10) 0.0216(9) 0.0123(8) 0.0050(8) 0.0094(8)
C2 0.0201(9) 0.0201(10) 0.0199(9) 0.0113(8) 0.0071(8) 0.0093(8)
C3 0.0163(9) 0.0200(10) 0.0246(10) 0.0105(8) 0.0044(8) 0.0063(8)
C4 0.0208(10) 0.0167(10) 0.0255(10) 0.0051(8) 0.0026(8) 0.0085(8)
C5 0.0189(9) 0.0211(10) 0.0286(10) 0.0104(8) 0.0076(8) 0.0126(8)
C6 0.0444(14) 0.0270(12) 0.0300(11) 0.0199(10) -0.0008(10) 0.0061(10)
C7 0.0677(16) 0.0353(12) 0.0315(11) 0.0225(10) 0.0271(11) 0.0396(12)
C8 0.0287(11) 0.0441(13) 0.0476(13) 0.0329(11) 0.0113(10) 0.0229(11)
C9 0.0495(14) 0.0316(12) 0.0175(9) 0.0091(9) 0.0019(9) 0.0246(11)
C10 0.0387(13) 0.0549(15) 0.0370(12) 0.0362(11) 0.0231(10) 0.0308(12)
C11 0.0178(9) 0.0201(10) 0.0190(9) 0.0082(8) 0.0068(8) 0.0079(8)
C12 0.0174(9) 0.0218(10) 0.0157(8) 0.0060(7) 0.0061(7) 0.0105(8)
C13 0.0186(9) 0.0209(10) 0.0207(9) 0.0076(8) 0.0062(8) 0.0084(8)
C14 0.0310(11) 0.0245(11) 0.0236(10) 0.0114(8) 0.0081(9) 0.0156(9)
C15 0.0302(11) 0.0338(12) 0.0235(10) 0.0089(9) 0.0028(9) 0.0211(10)
C16 0.0174(10) 0.0276(11) 0.0277(10) 0.0056(9) 0.0001(8) 0.0094(9)
C17 0.0202(10) 0.0208(10) 0.0236(10) 0.0074(8) 0.0055(8) 0.0078(8)
C18 0.0184(9) 0.0148(9) 0.0157(8) 0.0068(7) 0.0038(7) 0.0096(8)
C19 0.0149(9) 0.0161(9) 0.0201(9) 0.0073(7) 0.0014(7) 0.0048(8)
C20 0.0231(10) 0.0215(10) 0.0185(9) 0.0138(8) 0.0086(8) 0.0107(8)
C21 0.0216(10) 0.0200(10) 0.0130(8) 0.0055(7) 0.0000(7) 0.0112(8)
C22 0.0147(9) 0.0137(9) 0.0204(9) 0.0050(7) 0.0016(7) 0.0057(7)
C23 0.0176(9) 0.0153(9) 0.0176(8) 0.0081(7) 0.0073(7) 0.0095(8)
C24 0.0202(9) 0.0167(9) 0.0118(8) 0.0017(7) -0.0024(7) 0.0086(8)
C25 0.0224(10) 0.0173(10) 0.0186(9) 0.0038(8) -0.0029(8) 0.0061(8)
C26 0.0340(12) 0.0199(10) 0.0255(10) -0.0013(8) -0.0096(9) 0.0164(9)
C27 0.0324(11) 0.0394(12) 0.0177(9) -0.0019(9) -0.0026(9) 0.0277(10)
C28 0.0246(10) 0.0385(12) 0.0121(8) 0.0051(8) 0.0019(8) 0.0187(9)
C29 0.0228(10) 0.0233(10) 0.0126(8) 0.0051(7) 0.0002(7) 0.0129(8)
C30 0.0125(8) 0.0188(9) 0.0182(9) 0.0089(7) 0.0055(7) 0.0078(7)
C31 0.0165(9) 0.0160(9) 0.0171(9) 0.0053(7) 0.0035(7) 0.0075(8)
C32 0.0183(9) 0.0244(10) 0.0146(8) 0.0092(8) 0.0035(7) 0.0100(8)
C33 0.0224(10) 0.0219(10) 0.0265(10) 0.0170(8) 0.0069(8) 0.0124(8)
C34 0.0193(9) 0.0156(9) 0.0225(9) 0.0063(8) 0.0045(8) 0.0082(8)
C35 0.0134(8) 0.0203(9) 0.0139(8) 0.0071(7) 0.0040(7) 0.0080(7)
C36 0.0211(9) 0.0177(9) 0.0147(8) 0.0097(7) 0.0017(7) 0.0084(8)
C37 0.0233(10) 0.0204(10) 0.0164(9) 0.0100(8) 0.0023(8) 0.0110(8)
C38 0.0247(10) 0.0146(10) 0.0203(9) 0.0076(8) -0.0054(8) 0.0048(8)
C39 0.0150(9) 0.0222(10) 0.0301(10) 0.0167(9) -0.0031(8) 0.0025(8)
C40 0.0184(9) 0.0283(11) 0.0238(9) 0.0169(9) 0.0054(8) 0.0122(9)
C41 0.0216(10) 0.0168(9) 0.0160(9) 0.0077(8) 0.0007(7) 0.0073(8)
B1 0.0189(10) 0.0156(10) 0.0132(9) 0.0055(8) 0.0032(8) 0.0071(9)

loop_
_atom_type_symbol
_atom_type_description
_atom_type_scat_dispersion_real
_atom_type_scat_dispersion_imag
_atom_type_scat_source
C C 0.0033 0.0016 'International Tables Vol C Tables 4.2.6.8 and 6.1.1.4'
H H 0.0000 0.0000 'International Tables Vol C Tables 4.2.6.8 and 6.1.1.4'
B B 0.0013 0.0007 'International Tables Vol C Tables 4.2.6.8 and 6.1.1.4'
F F 0.0171 0.0103 'International Tables Vol C Tables 4.2.6.8 and 6.1.1.4'
Fe Fe 0.3463 0.8444 'International Tables Vol C Tables 4.2.6.8 and 6.1.1.4'
O O 0.0106 0.0060 'International Tables Vol C Tables 4.2.6.8 and 6.1.1.4'

loop_
_geom_angle_atom_site_label_1
_geom_angle_atom_site_label_2
_geom_angle_atom_site_label_3
_geom_angle
_geom_angle_site_symmetry_1
_geom_angle_site_symmetry_3
_geom_angle_publ_flag
C8 Fe1 C2 122.91(8) . . ?
C8 Fe1 C7 39.82(9) . . ?
C2 Fe1 C7 107.78(8) . . ?
C8 Fe1 C3 108.12(8) . . ?
C2 Fe1 C3 40.08(7) . . ?
C7 Fe1 C3 122.67(9) . . ?
C8 Fe1 C9 39.56(9) . . ?
C2 Fe1 C9 159.08(8) . . ?
C7 Fe1 C9 66.19(8) . . ?
C3 Fe1 C9 124.61(8) . . ?
C8 Fe1 C6 66.05(9) . . ?
C2 Fe1 C6 123.37(8) . . ?
C7 Fe1 C6 39.06(9) . . ?
C3 Fe1 C6 157.85(9) . . ?
C9 Fe1 C6 65.59(8) . . ?
C8 Fe1 C1 159.05(8) . . ?
C2 Fe1 C1 39.92(7) . . ?
C7 Fe1 C1 124.30(8) . . ?
C3 Fe1 C1 66.65(7) . . ?
C9 Fe1 C1 160.10(8) . . ?
C6 Fe1 C1 110.61(8) . . ?
C8 Fe1 C4 123.74(8) . . ?
C2 Fe1 C4 66.85(7) . . ?
C7 Fe1 C4 158.20(9) . . ?
C3 Fe1 C4 39.59(7) . . ?
C9 Fe1 C4 110.77(8) . . ?
C6 Fe1 C4 161.55(9) . . ?
C1 Fe1 C4 66.16(7) . . ?
C8 Fe1 C10 65.87(9) . . ?
C2 Fe1 C10 158.93(8) . . ?
C7 Fe1 C10 65.54(9) . . ?
C3 Fe1 C10 160.62(8) . . ?
C9 Fe1 C10 39.01(9) . . ?
C6 Fe1 C10 38.84(9) . . ?
C1 Fe1 C10 125.62(8) . . ?
C4 Fe1 C10 126.84(8) . . ?
C8 Fe1 C5 159.29(8) . . ?
C2 Fe1 C5 66.44(7) . . ?
C7 Fe1 C5 160.37(9) . . ?
C3 Fe1 C5 65.98(7) . . ?
C9 Fe1 C5 125.86(8) . . ?
C6 Fe1 C5 126.93(9) . . ?
C1 Fe1 C5 39.25(7) . . ?
C4 Fe1 C5 39.02(7) . . ?
C10 Fe1 C5 112.64(8) . . ?
C5 C1 C2 107.97(16) . . ?
C5 C1 C11 126.22(17) . . ?
C2 C1 C11 125.78(16) . . ?
C5 C1 Fe1 71.39(10) . . ?
C2 C1 Fe1 68.97(10) . . ?
C11 C1 Fe1 123.47(12) . . ?
C3 C2 C1 107.42(16) . . ?
C3 C2 Fe1 70.04(10) . . ?
C1 C2 Fe1 71.11(10) . . ?
C3 C2 H2 126.3 . . ?
C1 C2 H2 126.3 . . ?
Fe1 C2 H2 124.2 . . ?
C4 C3 C2 108.50(16) . . ?
C4 C3 Fe1 71.48(11) . . ?
C2 C3 Fe1 69.88(10) . . ?
C4 C3 H3 125.7 . . ?
C2 C3 H3 125.7 . . ?
Fe1 C3 H3 124.5 . . ?
C5 C4 C3 107.85(16) . . ?
C5 C4 Fe1 71.23(10) . . ?
C3 C4 Fe1 68.93(10) . . ?
C5 C4 H4 126.1 . . ?
C3 C4 H4 126.1 . . ?
Fe1 C4 H4 125.3 . . ?
C4 C5 C1 108.26(17) . . ?
C4 C5 Fe1 69.75(10) . . ?
C1 C5 Fe1 69.36(10) . . ?
C4 C5 H5 125.9 . . ?
C1 C5 H5 125.9 . . ?
Fe1 C5 H5 126.6 . . ?
C7 C6 C10 108.3(2) . . ?
C7 C6 Fe1 69.46(12) . . ?
C10 C6 Fe1 71.14(12) . . ?
C7 C6 H6 125.8 . . ?
C10 C6 H6 125.8 . . ?
Fe1 C6 H6 125.1 . . ?
C6 C7 C8 108.12(19) . . ?
C6 C7 Fe1 71.48(12) . . ?
C8 C7 Fe1 69.90(11) . . ?
C6 C7 H7 125.9 . . ?
C8 C7 H7 125.9 . . ?
Fe1 C7 H7 124.3 . . ?
C9 C8 C7 107.57(19) . . ?
C9 C8 Fe1 71.05(11) . . ?
C7 C8 Fe1 70.28(12) . . ?
C9 C8 H8 126.2 . . ?
C7 C8 H8 126.2 . . ?
Fe1 C8 H8 124.1 . . ?
C10 C9 C8 107.99(19) . . ?
C10 C9 Fe1 71.41(11) . . ?
C8 C9 Fe1 69.39(11) . . ?
C10 C9 H9 126.0 . . ?
C8 C9 H9 126.0 . . ?
Fe1 C9 H9 124.8 . . ?
C6 C10 C9 108.0(2) . . ?
C6 C10 Fe1 70.02(12) . . ?
C9 C10 Fe1 69.58(12) . . ?
C6 C10 H10 126.0 . . ?
C9 C10 H10 126.0 . . ?
Fe1 C10 H10 126.0 . . ?
O1 C11 C12 122.57(16) . . ?
O1 C11 C1 119.92(16) . . ?
C12 C11 C1 117.51(15) . . ?
C13 C12 C17 119.91(17) . . ?
C13 C12 C11 121.28(16) . . ?
C17 C12 C11 118.80(16) . . ?
C14 C13 C12 119.98(17) . . ?
C14 C13 H13 120.0 . . ?
C12 C13 H13 120.0 . . ?
C15 C14 C13 120.01(18) . . ?
C15 C14 H14 120.0 . . ?
C13 C14 H14 120.0 . . ?
C14 C15 C16 120.18(18) . . ?
C14 C15 H15 119.9 . . ?
C16 C15 H15 119.9 . . ?
C17 C16 C15 120.22(18) . . ?
C17 C16 H16 119.9 . . ?
C15 C16 H16 119.9 . . ?
C16 C17 C12 119.65(18) . . ?
C16 C17 H17 120.2 . . ?
C12 C17 H17 120.2 . . ?
C19 C18 C23 112.69(15) . . ?
C19 C18 B1 127.35(16) . . ?
C23 C18 B1 119.52(15) . . ?
F1 C19 C18 121.50(15) . . ?
F1 C19 C20 114.22(16) . . ?
C18 C19 C20 124.28(17) . . ?
F2 C20 C21 119.45(15) . . ?
F2 C20 C19 120.41(16) . . ?
C21 C20 C19 120.14(17) . . ?
F3 C21 C20 120.65(16) . . ?
F3 C21 C22 120.94(16) . . ?
C20 C21 C22 118.41(15) . . ?
F4 C22 C21 119.50(15) . . ?
F4 C22 C23 120.93(16) . . ?
C21 C22 C23 119.57(16) . . ?
F5 C23 C22 115.95(15) . . ?
F5 C23 C18 119.17(15) . . ?
C22 C23 C18 124.87(16) . . ?
C29 C24 C25 112.77(17) . . ?
C29 C24 B1 126.47(16) . . ?
C25 C24 B1 120.52(16) . . ?
F6 C25 C26 116.25(17) . . ?
F6 C25 C24 118.69(17) . . ?
C26 C25 C24 125.06(19) . . ?
F7 C26 C27 120.10(18) . . ?
F7 C26 C25 120.7(2) . . ?
C27 C26 C25 119.21(18) . . ?
F8 C27 C28 120.1(2) . . ?
F8 C27 C26 121.33(19) . . ?
C28 C27 C26 118.57(18) . . ?
F9 C28 C27 119.42(18) . . ?
F9 C28 C29 120.34(18) . . ?
C27 C28 C29 120.22(19) . . ?
F10 C29 C24 121.24(16) . . ?
F10 C29 C28 114.68(17) . . ?
C24 C29 C28 124.05(18) . . ?
C35 C30 C31 112.69(16) . . ?
C35 C30 B1 128.07(15) . . ?
C31 C30 B1 119.19(15) . . ?
F11 C31 C32 115.70(15) . . ?
F11 C31 C30 119.11(15) . . ?
C32 C31 C30 125.18(16) . . ?
F12 C32 C31 120.84(16) . . ?
F12 C32 C33 119.83(16) . . ?
C31 C32 C33 119.32(16) . . ?
F13 C33 C34 120.58(16) . . ?
F13 C33 C32 120.61(16) . . ?
C34 C33 C32 118.78(16) . . ?
F14 C34 C33 119.94(16) . . ?
F14 C34 C35 120.21(16) . . ?
C33 C34 C35 119.78(16) . . ?
F15 C35 C34 114.77(15) . . ?
F15 C35 C30 120.96(15) . . ?
C34 C35 C30 124.23(16) . . ?
C37 C36 C41 113.02(16) . . ?
C37 C36 B1 127.67(16) . . ?
C41 C36 B1 119.22(15) . . ?
F16 C37 C38 114.86(16) . . ?
F16 C37 C36 121.24(16) . . ?
C38 C37 C36 123.90(18) . . ?
F17 C38 C39 119.87(17) . . ?
F17 C38 C37 120.01(18) . . ?
C39 C38 C37 120.12(17) . . ?
F18 C39 C38 120.31(17) . . ?
F18 C39 C40 120.98(18) . . ?
C38 C39 C40 118.71(17) . . ?
F19 C40 C39 120.19(17) . . ?
F19 C40 C41 120.60(17) . . ?
C39 C40 C41 119.20(18) . . ?
F20 C41 C40 116.03(16) . . ?
F20 C41 C36 119.04(16) . . ?
C40 C41 C36 124.91(17) . . ?
C30 B1 C36 103.17(14) . . ?
C30 B1 C24 111.73(14) . . ?
C36 B1 C24 113.35(14) . . ?
C30 B1 C18 114.45(14) . . ?
C36 B1 C18 112.40(15) . . ?
C24 B1 C18 102.14(13) . . ?

loop_
_geom_bond_atom_site_label_1
_geom_bond_atom_site_label_2
_geom_bond_distance
_geom_bond_site_symmetry_2
_geom_bond_publ_flag
Fe1 C8 2.065(2) . ?
Fe1 C2 2.0697(18) . ?
Fe1 C7 2.070(2) . ?
Fe1 C3 2.0718(19) . ?
Fe1 C9 2.0867(19) . ?
Fe1 C6 2.096(2) . ?
Fe1 C1 2.0979(17) . ?
Fe1 C4 2.1053(19) . ?
Fe1 C10 2.110(2) . ?
Fe1 C5 2.1246(18) . ?
O1 C11 1.215(2) . ?
F1 C19 1.355(2) . ?
F2 C20 1.345(2) . ?
F3 C21 1.3429(19) . ?
F4 C22 1.348(2) . ?
F5 C23 1.356(2) . ?
F6 C25 1.355(2) . ?
F7 C26 1.341(2) . ?
F8 C27 1.341(2) . ?
F9 C28 1.349(2) . ?
F10 C29 1.356(2) . ?
F11 C31 1.359(2) . ?
F12 C32 1.3499(19) . ?
F13 C33 1.341(2) . ?
F14 C34 1.348(2) . ?
F15 C35 1.3538(19) . ?
F16 C37 1.354(2) . ?
F17 C38 1.347(2) . ?
F18 C39 1.341(2) . ?
F19 C40 1.349(2) . ?
F20 C41 1.360(2) . ?
C1 C5 1.418(3) . ?
C1 C2 1.423(3) . ?
C1 C11 1.508(3) . ?
C2 C3 1.419(3) . ?
C2 H2 0.9500 . ?
C3 C4 1.415(3) . ?
C3 H3 0.9500 . ?
C4 C5 1.413(3) . ?
C4 H4 0.9500 . ?
C5 H5 0.9500 . ?
C6 C7 1.393(3) . ?
C6 C10 1.398(3) . ?
C6 H6 0.9500 . ?
C7 C8 1.408(3) . ?
C7 H7 0.9500 . ?
C8 C9 1.405(3) . ?
C8 H8 0.9500 . ?
C9 C10 1.401(3) . ?
C9 H9 0.9500 . ?
C10 H10 0.9500 . ?
C11 C12 1.484(2) . ?
C12 C13 1.389(3) . ?
C12 C17 1.398(3) . ?
C13 C14 1.388(3) . ?
C13 H13 0.9500 . ?
C14 C15 1.384(3) . ?
C14 H14 0.9500 . ?
C15 C16 1.387(3) . ?
C15 H15 0.9500 . ?
C16 C17 1.385(3) . ?
C16 H16 0.9500 . ?
C17 H17 0.9500 . ?
C18 C19 1.383(3) . ?
C18 C23 1.396(2) . ?
C18 B1 1.660(2) . ?
C19 C20 1.384(2) . ?
C20 C21 1.372(3) . ?
C21 C22 1.374(3) . ?
C22 C23 1.375(2) . ?
C24 C29 1.383(3) . ?
C24 C25 1.391(3) . ?
C24 B1 1.657(3) . ?
C25 C26 1.380(3) . ?
C26 C27 1.373(3) . ?
C27 C28 1.369(3) . ?
C28 C29 1.386(3) . ?
C30 C35 1.388(2) . ?
C30 C31 1.394(2) . ?
C30 B1 1.653(3) . ?
C31 C32 1.371(2) . ?
C32 C33 1.375(3) . ?
C33 C34 1.374(3) . ?
C34 C35 1.385(2) . ?
C36 C37 1.387(3) . ?
C36 C41 1.393(3) . ?
C36 B1 1.656(3) . ?
C37 C38 1.386(3) . ?
C38 C39 1.372(3) . ?
C39 C40 1.377(3) . ?
C40 C41 1.379(3) . ?

loop_
_geom_torsion_atom_site_label_1
_geom_torsion_atom_site_label_2
_geom_torsion_atom_site_label_3
_geom_torsion_atom_site_label_4
_geom_torsion
_geom_torsion_site_symmetry_1
_geom_torsion_site_symmetry_2
_geom_torsion_site_symmetry_3
_geom_torsion_site_symmetry_4
_geom_torsion_publ_flag
C5 C1 C2 C3 -0.1(2) . . . . ?
C11 C1 C2 C3 177.77(16) . . . . ?
Fe1 C1 C2 C3 60.95(12) . . . . ?
C5 C1 C2 Fe1 -61.05(12) . . . . ?
C11 C1 C2 Fe1 116.82(17) . . . . ?
C1 C2 C3 C4 -0.3(2) . . . . ?
Fe1 C2 C3 C4 61.36(13) . . . . ?
C1 C2 C3 Fe1 -61.64(12) . . . . ?
C2 C3 C4 C5 0.5(2) . . . . ?
Fe1 C3 C4 C5 60.90(13) . . . . ?
C2 C3 C4 Fe1 -60.35(12) . . . . ?
C3 C4 C5 C1 -0.6(2) . . . . ?
Fe1 C4 C5 C1 58.85(13) . . . . ?
C3 C4 C5 Fe1 -59.45(13) . . . . ?
C2 C1 C5 C4 0.4(2) . . . . ?
C11 C1 C5 C4 -177.43(17) . . . . ?
Fe1 C1 C5 C4 -59.09(13) . . . . ?
C2 C1 C5 Fe1 59.52(12) . . . . ?
C11 C1 C5 Fe1 -118.34(18) . . . . ?
C10 C6 C7 C8 0.2(2) . . . . ?
Fe1 C6 C7 C8 -60.60(14) . . . . ?
C10 C6 C7 Fe1 60.82(14) . . . . ?
C6 C7 C8 C9 0.0(2) . . . . ?
Fe1 C7 C8 C9 -61.62(14) . . . . ?
C6 C7 C8 Fe1 61.60(14) . . . . ?
C7 C8 C9 C10 -0.2(2) . . . . ?
Fe1 C8 C9 C10 -61.30(14) . . . . ?
C7 C8 C9 Fe1 61.12(14) . . . . ?
C7 C6 C10 C9 -0.3(2) . . . . ?
Fe1 C6 C10 C9 59.44(14) . . . . ?
C7 C6 C10 Fe1 -59.76(14) . . . . ?
C8 C9 C10 C6 0.3(2) . . . . ?
Fe1 C9 C10 C6 -59.71(14) . . . . ?
C8 C9 C10 Fe1 60.02(14) . . . . ?
C5 C1 C11 O1 110.5(2) . . . . ?
C2 C1 C11 O1 -66.9(2) . . . . ?
Fe1 C1 C11 O1 20.0(2) . . . . ?
C5 C1 C11 C12 -70.1(2) . . . . ?
C2 C1 C11 C12 112.4(2) . . . . ?
Fe1 C1 C11 C12 -160.64(13) . . . . ?
O1 C11 C12 C13 157.98(18) . . . . ?
C1 C11 C12 C13 -21.4(2) . . . . ?
O1 C11 C12 C17 -20.7(3) . . . . ?
C1 C11 C12 C17 159.92(17) . . . . ?
C17 C12 C13 C14 1.9(3) . . . . ?
C11 C12 C13 C14 -176.79(17) . . . . ?
C12 C13 C14 C15 -1.9(3) . . . . ?
C13 C14 C15 C16 0.2(3) . . . . ?
C14 C15 C16 C17 1.6(3) . . . . ?
C15 C16 C17 C12 -1.7(3) . . . . ?
C13 C12 C17 C16 -0.1(3) . . . . ?
C11 C12 C17 C16 178.63(17) . . . . ?
C23 C18 C19 F1 176.93(15) . . . . ?
B1 C18 C19 F1 4.7(3) . . . . ?
C23 C18 C19 C20 -2.3(3) . . . . ?
B1 C18 C19 C20 -174.56(17) . . . . ?
F1 C19 C20 F2 2.8(2) . . . . ?
C18 C19 C20 F2 -177.98(17) . . . . ?
F1 C19 C20 C21 -177.21(16) . . . . ?
C18 C19 C20 C21 2.1(3) . . . . ?
F2 C20 C21 F3 -0.3(3) . . . . ?
C19 C20 C21 F3 179.65(16) . . . . ?
F2 C20 C21 C22 179.80(16) . . . . ?
C19 C20 C21 C22 -0.2(3) . . . . ?
F3 C21 C22 F4 -1.5(3) . . . . ?
C20 C21 C22 F4 178.33(16) . . . . ?
F3 C21 C22 C23 179.08(15) . . . . ?
C20 C21 C22 C23 -1.0(3) . . . . ?
F4 C22 C23 F5 0.8(2) . . . . ?
C21 C22 C23 F5 -179.84(15) . . . . ?
F4 C22 C23 C18 -178.68(16) . . . . ?
C21 C22 C23 C18 0.7(3) . . . . ?
C19 C18 C23 F5 -178.53(15) . . . . ?
B1 C18 C23 F5 -5.6(2) . . . . ?
C19 C18 C23 C22 0.9(3) . . . . ?
B1 C18 C23 C22 173.87(16) . . . . ?
C29 C24 C25 F6 -177.62(14) . . . . ?
B1 C24 C25 F6 -2.8(2) . . . . ?
C29 C24 C25 C26 2.6(3) . . . . ?
B1 C24 C25 C26 177.41(16) . . . . ?
F6 C25 C26 F7 0.6(2) . . . . ?
C24 C25 C26 F7 -179.62(16) . . . . ?
F6 C25 C26 C27 -179.54(16) . . . . ?
C24 C25 C26 C27 0.2(3) . . . . ?
F7 C26 C27 F8 -1.5(3) . . . . ?
C25 C26 C27 F8 178.61(16) . . . . ?
F7 C26 C27 C28 177.93(16) . . . . ?
C25 C26 C27 C28 -1.9(3) . . . . ?
F8 C27 C28 F9 2.0(3) . . . . ?
C26 C27 C28 F9 -177.47(16) . . . . ?
F8 C27 C28 C29 -179.92(16) . . . . ?
C26 C27 C28 C29 0.6(3) . . . . ?
C25 C24 C29 F10 174.07(15) . . . . ?
B1 C24 C29 F10 -0.4(3) . . . . ?
C25 C24 C29 C28 -4.0(2) . . . . ?
B1 C24 C29 C28 -178.43(16) . . . . ?
F9 C28 C29 F10 2.5(2) . . . . ?
C27 C28 C29 F10 -175.59(16) . . . . ?
F9 C28 C29 C24 -179.34(16) . . . . ?
C27 C28 C29 C24 2.6(3) . . . . ?
C35 C30 C31 F11 179.90(15) . . . . ?
B1 C30 C31 F11 2.2(2) . . . . ?
C35 C30 C31 C32 -1.1(3) . . . . ?
B1 C30 C31 C32 -178.78(17) . . . . ?
F11 C31 C32 F12 -0.3(3) . . . . ?
C30 C31 C32 F12 -179.33(16) . . . . ?
F11 C31 C32 C33 179.74(16) . . . . ?
C30 C31 C32 C33 0.7(3) . . . . ?
F12 C32 C33 F13 -1.9(3) . . . . ?
C31 C32 C33 F13 178.08(17) . . . . ?
F12 C32 C33 C34 179.83(17) . . . . ?
C31 C32 C33 C34 -0.2(3) . . . . ?
F13 C33 C34 F14 -1.1(3) . . . . ?
C32 C33 C34 F14 177.21(16) . . . . ?
F13 C33 C34 C35 -178.07(16) . . . . ?
C32 C33 C34 C35 0.2(3) . . . . ?
F14 C34 C35 F15 0.4(2) . . . . ?
C33 C34 C35 F15 177.37(16) . . . . ?
F14 C34 C35 C30 -177.72(16) . . . . ?
C33 C34 C35 C30 -0.7(3) . . . . ?
C31 C30 C35 F15 -176.88(15) . . . . ?
B1 C30 C35 F15 0.5(3) . . . . ?
C31 C30 C35 C34 1.1(3) . . . . ?
B1 C30 C35 C34 178.52(17) . . . . ?
C41 C36 C37 F16 -176.23(14) . . . . ?
B1 C36 C37 F16 0.3(3) . . . . ?
C41 C36 C37 C38 3.8(2) . . . . ?
B1 C36 C37 C38 -179.70(16) . . . . ?
F16 C37 C38 F17 -0.9(2) . . . . ?
C36 C37 C38 F17 179.04(15) . . . . ?
F16 C37 C38 C39 178.66(15) . . . . ?
C36 C37 C38 C39 -1.4(3) . . . . ?
F17 C38 C39 F18 -2.8(3) . . . . ?
C37 C38 C39 F18 177.63(16) . . . . ?
F17 C38 C39 C40 177.58(16) . . . . ?
C37 C38 C39 C40 -2.0(3) . . . . ?
F18 C39 C40 F19 2.4(3) . . . . ?
C38 C39 C40 F19 -177.95(15) . . . . ?
F18 C39 C40 C41 -177.08(16) . . . . ?
C38 C39 C40 C41 2.6(3) . . . . ?
F19 C40 C41 F20 -1.1(2) . . . . ?
C39 C40 C41 F20 178.35(15) . . . . ?
F19 C40 C41 C36 -179.30(15) . . . . ?
C39 C40 C41 C36 0.2(3) . . . . ?
C37 C36 C41 F20 178.65(14) . . . . ?
B1 C36 C41 F20 1.8(2) . . . . ?
C37 C36 C41 C40 -3.2(2) . . . . ?
B1 C36 C41 C40 179.95(16) . . . . ?
C35 C30 B1 C36 -114.59(19) . . . . ?
C31 C30 B1 C36 62.7(2) . . . . ?
C35 C30 B1 C24 123.31(18) . . . . ?
C31 C30 B1 C24 -59.4(2) . . . . ?
C35 C30 B1 C18 7.8(3) . . . . ?
C31 C30 B1 C18 -174.88(16) . . . . ?
C37 C36 B1 C30 -109.96(19) . . . . ?
C41 C36 B1 C30 66.34(18) . . . . ?
C37 C36 B1 C24 11.1(2) . . . . ?
C41 C36 B1 C24 -172.65(15) . . . . ?
C37 C36 B1 C18 126.25(18) . . . . ?
C41 C36 B1 C18 -57.5(2) . . . . ?
C29 C24 B1 C30 -13.2(2) . . . . ?
C25 C24 B1 C30 172.72(15) . . . . ?
C29 C24 B1 C36 -129.30(18) . . . . ?
C25 C24 B1 C36 56.7(2) . . . . ?
C29 C24 B1 C18 109.54(18) . . . . ?
C25 C24 B1 C18 -64.49(19) . . . . ?
C19 C18 B1 C30 -130.23(19) . . . . ?
C23 C18 B1 C30 58.0(2) . . . . ?
C19 C18 B1 C36 -13.0(3) . . . . ?
C23 C18 B1 C36 175.24(15) . . . . ?
C19 C18 B1 C24 108.85(19) . . . . ?
C23 C18 B1 C24 -62.95(19) . . . . ?
